data_7705513
loop_
_publ_author_name
'Guo, Zhifang'
'Blair, Victoria L.'
'Deacon, Glen B.'
'Junk, Peter C.'

_publ_section_title
;
 Widely contrasting outcomes from the use of
 tris(pentafluorophenyl)bismuth or pentafluorophenylsilver as oxidants in
 the reactions of lanthanoid metals with
 <i>N</i>,<i>N</i>'-diarylformamidines.
;
_journal_issue 39
_journal_name_full 'Dalton transactions (Cambridge, England : 2003)'
_journal_page_first 13588
_journal_page_last 13600
_journal_paper_doi 10.1039/d0dt03044a
_journal_volume 49
_journal_year 2020
_chemical_formula_moiety 'C43 H29 F12 N6 O Yb, C4 H8 O'
_chemical_formula_sum 'C47 H37 F12 N6 O2 Yb'
_chemical_formula_weight 1118.86
_space_group_crystal_system triclinic
_space_group_IT_number 2
_space_group_name_Hall '-P 1'
_space_group_name_H-M_alt 'P -1'
_atom_sites_solution_hydrogens geom
_atom_sites_solution_primary dual
_audit_creation_date 2018-07-20
_audit_creation_method
;
Olex2 1.2
(compiled 2018.05.29 svn.r3508 for OlexSys, GUI svn.r5506)
;
_audit_update_record
;
2020-08-21 deposited with the CCDC.	2020-09-16 downloaded from the CCDC.
;
_cell_angle_alpha 84.61(3)
_cell_angle_beta 82.90(3)
_cell_angle_gamma 66.73(3)
_cell_formula_units_Z 2
_cell_length_a 10.075(2)
_cell_length_b 11.999(2)
_cell_length_c 20.207(4)
_cell_measurement_reflns_used 8997
_cell_measurement_temperature 100(2)
_cell_measurement_theta_max 26
_cell_measurement_theta_min 2
_cell_volume 2224.2(9)
_computing_cell_refinement 'XDS (Kabsch, 1993)'
_computing_data_collection 'BluIce (McPhillips, 2002)'
_computing_data_reduction 'XDS (Kabsch, 1993)'
_computing_molecular_graphics 'X-Seed (Barbour, 2001)'
_computing_publication_material 'CIFTAB (Sheldrick, 1997)'
_computing_structure_refinement 'SHELXL-2014 (Sheldrick, 2014)'
_computing_structure_solution 'SHELXS-97 (Sheldrick, 1997)'
_diffrn_ambient_temperature 100(2)
_diffrn_measured_fraction_theta_full 0.988
_diffrn_measured_fraction_theta_max 0.985
_diffrn_measurement_device_type 'ADSC Quantum 210r'
_diffrn_measurement_method 'Phi Scan'
_diffrn_radiation_monochromator 'Silicon Double Crystal'
_diffrn_radiation_type Synchrotron
_diffrn_radiation_wavelength 0.71073
_diffrn_reflns_av_R_equivalents 0.0642
_diffrn_reflns_av_unetI/netI 0.0299
_diffrn_reflns_Laue_measured_fraction_full 0.988
_diffrn_reflns_Laue_measured_fraction_max 0.985
_diffrn_reflns_limit_h_max 12
_diffrn_reflns_limit_h_min -12
_diffrn_reflns_limit_k_max 14
_diffrn_reflns_limit_k_min -14
_diffrn_reflns_limit_l_max 25
_diffrn_reflns_limit_l_min -25
_diffrn_reflns_number 54985
_diffrn_reflns_point_group_measured_fraction_full 0.988
_diffrn_reflns_point_group_measured_fraction_max 0.985
_diffrn_reflns_theta_full 25.242
_diffrn_reflns_theta_max 26.406
_diffrn_reflns_theta_min 1.017
_diffrn_source 'MX1 Beamline Australian Synchrotron'
_diffrn_standards_number 0
_exptl_absorpt_coefficient_mu 2.200
_exptl_absorpt_correction_type multi-scan
_exptl_absorpt_process_details 'XDS(Kabsch, 1993)'
_exptl_crystal_colour colourless
_exptl_crystal_colour_primary colourless
_exptl_crystal_density_diffrn 1.671
_exptl_crystal_density_method 'not measured'
_exptl_crystal_description prism
_exptl_crystal_F_000 1110
_exptl_crystal_size_max 0.1
_exptl_crystal_size_mid 0.1
_exptl_crystal_size_min 0.08
_exptl_transmission_factor_max 0.839
_exptl_transmission_factor_min 0.803
_refine_diff_density_max 1.522
_refine_diff_density_min -1.717
_refine_diff_density_rms 0.085
_refine_ls_extinction_method none
_refine_ls_goodness_of_fit_ref 1.079
_refine_ls_hydrogen_treatment constr
_refine_ls_matrix_type full
_refine_ls_number_parameters 650
_refine_ls_number_reflns 8997
_refine_ls_number_restraints 1
_refine_ls_restrained_S_all 1.082
_refine_ls_R_factor_all 0.0439
_refine_ls_R_factor_gt 0.0429
_refine_ls_shift/su_max 0.001
_refine_ls_shift/su_mean 0.000
_refine_ls_structure_factor_coef Fsqd
_refine_ls_weighting_details 'w=1/[\s^2^(Fo^2^)+(0.0597P)^2^+2.7494P] where P=(Fo^2^+2Fc^2^)/3'
_refine_ls_weighting_scheme calc
_refine_ls_wR_factor_gt 0.1138
_refine_ls_wR_factor_ref 0.1148
_reflns_Friedel_coverage 0.000
_reflns_number_gt 8633
_reflns_number_total 8997
_reflns_threshold_expression 'I > 2\s(I)'
_cod_data_source_file d0dt03044a2.cif
_cod_data_source_block m
_cod_depositor_comments 'Adding full bibliography for 7705503--7705523.cif.'
_cod_database_code 7705513
_shelx_shelxl_version_number 2018/3
_shelx_space_group_comment
;
The symmetry employed for this shelxl refinement is uniquely defined
by the following loop, which should always be used as a source of
symmetry information in preference to the above space-group names.
They are only intended as comments.
;
_shelx_estimated_absorpt_t_max 0.844
_shelx_estimated_absorpt_t_min 0.810
_olex2_refinement_description
;
1. Fixed Uiso
 At 1.2 times of:
  All C(H) groups, All C(H,H) groups
2. Restrained distances
 C46-C47
 1.5 with sigma of 0.01
3. Others
 Sof(C43A)=Sof(H43C)=Sof(H43D)=Sof(C42A)=Sof(H42C)=Sof(H42D)=Sof(C41A)=
 Sof(H41C)=Sof(H41D)=Sof(C40A)=Sof(H40C)=Sof(H40D)=1-FVAR(1)
 Sof(C40)=Sof(H40A)=Sof(H40B)=Sof(C42)=Sof(H42A)=Sof(H42B)=Sof(C43)=Sof(H43A)=
 Sof(H43B)=Sof(C41)=Sof(H41A)=Sof(H41B)=FVAR(1)
4.a Secondary CH2 refined with riding coordinates:
 C46(H46A,H46B), C45(H45A,H45B), C47(H47A,H47B), C44(H44A,H44B), C40(H40A,
 H40B), C42(H42A,H42B), C43(H43A,H43B), C41(H41A,H41B), C43A(H43C,H43D),
 C42A(H42C,H42D), C41A(H41C,H41D), C40A(H40C,H40D)
4.b Aromatic/amide H refined with riding coordinates:
 C33(H33), C20(H20), C30(H30), C7(H7), C17(H17), C11(H11), C12(H12), C10(H10),
 C3(H3), C25(H25), C36(H36), C15(H15), C29(H29), C24(H24), C16(H16), C4(H4),
 C37(H37), C28(H28), C38(H38), C23(H23), C2(H2)
;
_olex2_submission_special_instructions 'No special instructions were received'

loop_
_space_group_symop_operation_xyz
'x, y, z'
'-x, -y, -z'

loop_
_atom_site_label
_atom_site_type_symbol
_atom_site_fract_x
_atom_site_fract_y
_atom_site_fract_z
_atom_site_U_iso_or_equiv
_atom_site_adp_type
_atom_site_occupancy
_atom_site_site_symmetry_order
_atom_site_calc_flag
_atom_site_refinement_flags_posn
_atom_site_refinement_flags_adp
_atom_site_refinement_flags_occupancy
_atom_site_disorder_assembly
_atom_site_disorder_group
Yb1 Yb 0.70079(2) 0.49050(2) 0.26344(2) 0.05370(8) Uani 1 1 d . . . . .
F4 F 0.3791(3) 0.7748(3) 0.30779(16) 0.0684(7) Uani 1 1 d . . . . .
F6 F 0.3763(3) 0.8404(3) 0.14483(16) 0.0752(8) Uani 1 1 d . . . . .
F10 F 0.8067(4) 0.0901(3) 0.37206(18) 0.0786(8) Uani 1 1 d . . . . .
F12 F 0.3052(4) 0.6055(3) 0.2645(2) 0.0932(11) Uani 1 1 d . . . . .
F8 F 0.5030(4) 0.3388(3) 0.1689(2) 0.0916(11) Uani 1 1 d . . . . .
F3 F 0.7802(3) 0.7545(3) 0.41335(19) 0.0804(9) Uani 1 1 d . . . . .
F5 F 0.8176(4) 0.7585(3) 0.2340(2) 0.0872(10) Uani 1 1 d . . . . .
F9 F 0.9033(4) 0.2144(4) 0.1501(2) 0.0964(11) Uani 1 1 d . . . . .
F7 F 0.7726(5) 0.5150(4) 0.01959(19) 0.0974(11) Uani 1 1 d . . . . .
F11 F 0.4540(4) 0.2779(4) 0.42490(18) 0.0889(10) Uani 1 1 d . . . . .
N5 N 0.5274(4) 0.4120(4) 0.3109(2) 0.0622(10) Uani 1 1 d . . . . .
N6 N 0.7453(4) 0.2781(3) 0.2712(2) 0.0594(9) Uani 1 1 d . . . . .
O1 O 0.9344(4) 0.4499(3) 0.21527(19) 0.0680(9) Uani 1 1 d . . . . .
N3 N 0.6361(4) 0.6664(3) 0.1908(2) 0.0579(9) Uani 1 1 d . . . . .
F1 F 1.0676(4) 0.2582(4) 0.3573(3) 0.1279(19) Uani 1 1 d . . . . .
N2 N 0.6503(4) 0.6338(3) 0.3452(2) 0.0589(9) Uani 1 1 d . . . . .
N1 N 0.7922(4) 0.4398(3) 0.3716(2) 0.0581(9) Uani 1 1 d . . . . .
N4 N 0.6406(4) 0.4970(4) 0.1509(2) 0.0632(10) Uani 1 1 d . . . . .
F2 F 0.6194(6) 0.4094(4) 0.4856(3) 0.132(2) Uani 1 1 d . . . . .
C21 C 0.6359(6) 0.4316(4) 0.0975(3) 0.0694(14) Uani 1 1 d . . . . .
C26 C 0.5676(7) 0.3496(5) 0.1072(4) 0.0785(17) Uani 1 1 d . . . . .
C32 C 0.8471(5) 0.1592(4) 0.2622(3) 0.0619(11) Uani 1 1 d . . . . .
C18 C 0.4728(6) 0.8799(4) 0.1671(3) 0.0652(12) Uani 1 1 d . . . . .
C19 C 0.6006(5) 0.7919(4) 0.1884(2) 0.0588(10) Uani 1 1 d . . . . .
C33 C 0.6159(5) 0.2964(4) 0.3019(2) 0.0585(10) Uani 1 1 d . . . . .
H33 H 0.587137 0.231031 0.316872 0.070 Uiso 1 1 calc R . . . .
C31 C 0.8802(6) 0.0661(5) 0.3112(3) 0.0666(12) Uani 1 1 d . . . . .
C20 C 0.6164(5) 0.6137(4) 0.1407(3) 0.0606(11) Uani 1 1 d . . . . .
H20 H 0.586578 0.656785 0.099652 0.073 Uiso 1 1 calc R . . . .
C34 C 0.3881(5) 0.4426(5) 0.3433(3) 0.0661(13) Uani 1 1 d . . . . .
C30 C 0.9866(6) -0.0505(5) 0.3011(4) 0.0798(17) Uani 1 1 d . . . . .
H30 H 1.004803 -0.111583 0.336229 0.096 Uiso 1 1 calc R . . . .
C7 C 0.7149(5) 0.5507(4) 0.3915(3) 0.0583(10) Uani 1 1 d . . . . .
H7 H 0.705917 0.570001 0.436753 0.070 Uiso 1 1 calc R . . . .
C9 C 0.6444(6) 0.8184(4) 0.3940(3) 0.0658(12) Uani 1 1 d . . . . .
C8 C 0.5823(5) 0.7571(4) 0.3610(3) 0.0591(10) Uani 1 1 d . . . . .
C13 C 0.4462(5) 0.8294(4) 0.3399(3) 0.0622(11) Uani 1 1 d . . . . .
C17 C 0.4347(7) 1.0035(5) 0.1689(3) 0.0804(16) Uani 1 1 d . . . . .
H17 H 0.345838 1.059423 0.153616 0.096 Uiso 1 1 calc R . . . .
C6 C 0.8394(6) 0.3441(4) 0.4209(3) 0.0631(11) Uani 1 1 d . . . . .
C11 C 0.4417(7) 1.0080(5) 0.3842(3) 0.0782(15) Uani 1 1 d . . . . .
H11 H 0.395111 1.092217 0.391759 0.094 Uiso 1 1 calc R . . . .
C22 C 0.7002(7) 0.4386(5) 0.0327(3) 0.0811(17) Uani 1 1 d . . . . .
C12 C 0.3748(6) 0.9522(4) 0.3507(3) 0.0707(13) Uani 1 1 d . . . . .
H12 H 0.281917 0.997156 0.335446 0.085 Uiso 1 1 calc R . . . .
C10 C 0.5776(7) 0.9406(5) 0.4068(3) 0.0746(14) Uani 1 1 d . . . . .
H10 H 0.623539 0.977945 0.430491 0.090 Uiso 1 1 calc R . . . .
C3 C 0.9545(14) 0.1505(7) 0.5137(5) 0.133(4) Uani 1 1 d . . . . .
H3 H 0.994162 0.087107 0.546308 0.160 Uiso 1 1 calc R . . . .
C35 C 0.3496(6) 0.3787(6) 0.4000(3) 0.0721(14) Uani 1 1 d . . . . .
C27 C 0.9299(6) 0.1292(5) 0.2008(3) 0.0732(14) Uani 1 1 d . . . . .
C39 C 0.2747(6) 0.5454(5) 0.3215(4) 0.0796(17) Uani 1 1 d . . . . .
C25 C 0.5641(9) 0.2796(6) 0.0578(4) 0.101(3) Uani 1 1 d . . . . .
H25 H 0.516672 0.224534 0.066673 0.121 Uiso 1 1 calc R . . . .
C36 C 0.2105(7) 0.4161(7) 0.4315(3) 0.0831(17) Uani 1 1 d . . . . .
H36 H 0.188382 0.369970 0.468798 0.100 Uiso 1 1 calc R . . . .
C14 C 0.6904(6) 0.8398(5) 0.2120(3) 0.0713(13) Uani 1 1 d . . . . .
C5 C 0.7577(9) 0.3281(5) 0.4774(4) 0.094(2) Uani 1 1 d . . . . .
C15 C 0.6577(7) 0.9618(5) 0.2155(3) 0.0816(16) Uani 1 1 d . . . . .
H15 H 0.722994 0.988601 0.232709 0.098 Uiso 1 1 calc R . . . .
C29 C 1.0646(6) -0.0751(5) 0.2393(4) 0.0865(19) Uani 1 1 d . . . . .
H29 H 1.137900 -0.153432 0.231852 0.104 Uiso 1 1 calc R . . . .
C24 C 0.6312(9) 0.2910(6) -0.0054(5) 0.111(3) Uani 1 1 d . . . . .
H24 H 0.630069 0.242805 -0.039835 0.133 Uiso 1 1 calc R . . . .
C16 C 0.5297(8) 1.0445(5) 0.1939(4) 0.0871(18) Uani 1 1 d . . . . .
H16 H 0.505942 1.129103 0.195851 0.105 Uiso 1 1 calc R . . . .
C1 C 0.9797(7) 0.2526(5) 0.4138(4) 0.0835(18) Uani 1 1 d . . . . .
C4 C 0.8138(13) 0.2327(7) 0.5251(4) 0.126(3) Uani 1 1 d . . . . .
H4 H 0.755567 0.225143 0.564591 0.152 Uiso 1 1 calc R . . . .
C37 C 0.1063(7) 0.5185(7) 0.4088(4) 0.097(2) Uani 1 1 d . . . . .
H37 H 0.011396 0.545196 0.431317 0.116 Uiso 1 1 calc R . . . .
C28 C 1.0365(6) 0.0133(6) 0.1887(4) 0.0863(18) Uani 1 1 d . . . . .
H28 H 1.088702 -0.003868 0.145916 0.104 Uiso 1 1 calc R . . . .
C38 C 0.1344(7) 0.5858(7) 0.3533(5) 0.102(2) Uani 1 1 d . . . . .
H38 H 0.060097 0.657511 0.337397 0.122 Uiso 1 1 calc R . . . .
C23 C 0.6989(8) 0.3708(6) -0.0186(4) 0.097(2) Uani 1 1 d . . . . .
H23 H 0.743768 0.379216 -0.061876 0.117 Uiso 1 1 calc R . . . .
C2 C 1.0347(10) 0.1581(6) 0.4587(6) 0.118(3) Uani 1 1 d . . . . .
H2 H 1.129949 0.098460 0.450190 0.142 Uiso 1 1 calc R . . . .
C46 C 0.7429(11) 0.8364(8) -0.0195(6) 0.131(4) Uani 1 1 d D . . . .
H46A H 0.771857 0.837340 -0.068132 0.157 Uiso 1 1 calc R . . . .
H46B H 0.664026 0.805797 -0.010905 0.157 Uiso 1 1 calc R . . . .
O2 O 0.8252(11) 0.9656(10) 0.0235(8) 0.256(6) Uani 1 1 d . . . . .
C45 C 0.8643(12) 0.7622(9) 0.0164(7) 0.153(4) Uani 1 1 d . . . . .
H45A H 0.937336 0.701589 -0.013292 0.184 Uiso 1 1 calc R . . . .
H45B H 0.831996 0.718079 0.054581 0.184 Uiso 1 1 calc R . . . .
C47 C 0.6971(12) 0.9549(8) 0.0051(6) 0.136(3) Uani 1 1 d D . . . .
H47A H 0.624729 0.965059 0.044308 0.164 Uiso 1 1 calc R . . . .
H47B H 0.652663 1.017789 -0.029896 0.164 Uiso 1 1 calc R . . . .
C44 C 0.9286(11) 0.8372(10) 0.0404(7) 0.149(4) Uani 1 1 d . . . . .
H44A H 1.026738 0.820625 0.017464 0.178 Uiso 1 1 calc R . . . .
H44B H 0.935573 0.823144 0.089110 0.178 Uiso 1 1 calc R . . . .
C40 C 1.0616(13) 0.3579(12) 0.2468(7) 0.066(4) Uani 0.400(12) 1 d . . P A 1
H40A H 1.041738 0.286581 0.266268 0.079 Uiso 0.400(12) 1 calc R . P A 1
H40B H 1.092432 0.392992 0.281558 0.079 Uiso 0.400(12) 1 calc R . P A 1
C42 C 1.1376(19) 0.4530(17) 0.1487(10) 0.085(5) Uani 0.400(12) 1 d . . P A 1
H42A H 1.170614 0.505435 0.171617 0.102 Uiso 0.400(12) 1 calc R . P A 1
H42B H 1.178585 0.447153 0.101444 0.102 Uiso 0.400(12) 1 calc R . P A 1
C43 C 0.9791(16) 0.495(2) 0.1551(8) 0.078(5) Uani 0.400(12) 1 d . . P A 1
H43A H 0.934739 0.584706 0.153177 0.093 Uiso 0.400(12) 1 calc R . P A 1
H43B H 0.947708 0.466026 0.117853 0.093 Uiso 0.400(12) 1 calc R . P A 1
C41 C 1.1745(19) 0.3255(14) 0.1852(13) 0.079(5) Uani 0.400(12) 1 d . . P A 1
H41A H 1.160735 0.267910 0.157417 0.095 Uiso 0.400(12) 1 calc R . P A 1
H41B H 1.275002 0.291066 0.198197 0.095 Uiso 0.400(12) 1 calc R . P A 1
C43A C 0.9994(14) 0.4250(15) 0.1425(6) 0.089(4) Uani 0.600(12) 1 d . . P A 2
H43C H 0.958831 0.374569 0.122384 0.107 Uiso 0.600(12) 1 calc R . P A 2
H43D H 0.978593 0.502044 0.115339 0.107 Uiso 0.600(12) 1 calc R . P A 2
C42A C 1.1529(15) 0.361(2) 0.1462(8) 0.119(7) Uani 0.600(12) 1 d . . P A 2
H42C H 1.207561 0.389654 0.109035 0.143 Uiso 0.600(12) 1 calc R . P A 2
H42D H 1.180802 0.272921 0.143369 0.143 Uiso 0.600(12) 1 calc R . P A 2
C41A C 1.1854(14) 0.388(2) 0.2125(8) 0.127(7) Uani 0.600(12) 1 d . . P A 2
H41C H 1.257987 0.425934 0.205924 0.153 Uiso 0.600(12) 1 calc R . P A 2
H41D H 1.223664 0.312928 0.241010 0.153 Uiso 0.600(12) 1 calc R . P A 2
C40A C 1.0383(9) 0.4780(9) 0.2452(5) 0.071(3) Uani 0.600(12) 1 d . . P A 2
H40C H 1.029999 0.463319 0.294321 0.085 Uiso 0.600(12) 1 calc R . P A 2
H40D H 1.026410 0.563429 0.234628 0.085 Uiso 0.600(12) 1 calc R . P A 2

loop_
_atom_site_aniso_label
_atom_site_aniso_U_11
_atom_site_aniso_U_22
_atom_site_aniso_U_33
_atom_site_aniso_U_23
_atom_site_aniso_U_13
_atom_site_aniso_U_12
Yb1 0.04565(11) 0.03891(11) 0.07271(14) -0.00904(8) -0.00993(8) -0.00973(8)
F4 0.0569(15) 0.0550(15) 0.092(2) -0.0108(14) -0.0210(14) -0.0142(12)
F6 0.0657(17) 0.0611(17) 0.088(2) -0.0170(14) -0.0259(15) -0.0051(14)
F10 0.0765(19) 0.0675(19) 0.095(2) 0.0033(16) -0.0236(17) -0.0278(16)
F12 0.0636(18) 0.0524(17) 0.154(4) -0.0031(19) -0.020(2) -0.0103(15)
F8 0.098(2) 0.070(2) 0.123(3) -0.0112(19) -0.035(2) -0.0401(19)
F3 0.0725(18) 0.0640(18) 0.111(2) -0.0096(16) -0.0352(17) -0.0248(15)
F5 0.0637(18) 0.0644(19) 0.139(3) -0.0160(19) -0.0286(19) -0.0230(15)
F9 0.073(2) 0.084(2) 0.095(2) -0.0035(19) 0.0056(17) 0.0057(18)
F7 0.097(3) 0.103(3) 0.083(2) -0.023(2) -0.0055(19) -0.027(2)
F11 0.075(2) 0.109(3) 0.086(2) -0.0019(19) -0.0148(16) -0.038(2)
N5 0.0455(18) 0.051(2) 0.089(3) -0.0211(19) -0.0053(18) -0.0138(16)
N6 0.0439(18) 0.0447(19) 0.087(3) -0.0108(17) -0.0084(17) -0.0119(15)
O1 0.0497(17) 0.071(2) 0.079(2) -0.0154(17) -0.0061(15) -0.0169(16)
N3 0.056(2) 0.0434(18) 0.074(2) -0.0107(16) -0.0131(17) -0.0154(16)
F1 0.062(2) 0.066(2) 0.237(6) -0.016(3) 0.008(3) -0.0099(18)
N2 0.056(2) 0.0411(18) 0.075(2) -0.0138(16) -0.0155(17) -0.0084(16)
N1 0.0491(19) 0.0453(19) 0.078(2) -0.0059(17) -0.0145(17) -0.0133(16)
N4 0.058(2) 0.046(2) 0.083(3) -0.0157(18) -0.0180(19) -0.0112(17)
F2 0.130(4) 0.060(2) 0.164(4) -0.009(2) 0.070(3) -0.016(2)
C21 0.064(3) 0.049(2) 0.085(3) -0.019(2) -0.032(2) -0.001(2)
C26 0.077(3) 0.051(3) 0.105(4) -0.017(3) -0.043(3) -0.010(2)
C32 0.048(2) 0.044(2) 0.093(3) -0.008(2) -0.019(2) -0.0118(18)
C18 0.067(3) 0.051(2) 0.074(3) -0.011(2) -0.017(2) -0.014(2)
C19 0.061(2) 0.042(2) 0.071(3) -0.0047(18) -0.008(2) -0.0153(19)
C33 0.056(2) 0.049(2) 0.072(3) -0.0081(19) -0.011(2) -0.0188(19)
C31 0.060(3) 0.055(3) 0.087(3) -0.010(2) -0.021(2) -0.019(2)
C20 0.052(2) 0.048(2) 0.074(3) -0.009(2) -0.015(2) -0.0073(19)
C34 0.047(2) 0.064(3) 0.092(3) -0.030(3) -0.006(2) -0.021(2)
C30 0.071(3) 0.048(3) 0.119(5) -0.001(3) -0.042(3) -0.013(2)
C7 0.054(2) 0.050(2) 0.071(3) -0.0088(19) -0.016(2) -0.0164(19)
C9 0.068(3) 0.049(2) 0.082(3) -0.010(2) -0.016(2) -0.020(2)
C8 0.055(2) 0.046(2) 0.075(3) -0.0082(19) -0.012(2) -0.0145(19)
C13 0.058(3) 0.045(2) 0.082(3) -0.010(2) -0.012(2) -0.016(2)
C17 0.090(4) 0.050(3) 0.085(4) -0.004(2) -0.018(3) -0.007(3)
C6 0.066(3) 0.045(2) 0.078(3) -0.005(2) -0.024(2) -0.016(2)
C11 0.081(4) 0.044(2) 0.104(4) -0.018(3) -0.001(3) -0.017(2)
C22 0.074(3) 0.064(3) 0.092(4) -0.023(3) -0.029(3) -0.002(3)
C12 0.062(3) 0.042(2) 0.096(4) -0.011(2) -0.009(3) -0.006(2)
C10 0.082(4) 0.061(3) 0.087(4) -0.017(3) -0.008(3) -0.032(3)
C3 0.211(11) 0.055(4) 0.109(6) -0.016(4) -0.068(7) -0.007(5)
C35 0.058(3) 0.085(4) 0.081(3) -0.029(3) -0.004(2) -0.032(3)
C27 0.052(3) 0.064(3) 0.086(3) -0.013(3) -0.012(2) -0.001(2)
C39 0.055(3) 0.057(3) 0.127(5) -0.026(3) -0.002(3) -0.019(2)
C25 0.112(5) 0.059(3) 0.128(6) -0.023(4) -0.063(5) -0.010(3)
C36 0.070(3) 0.109(5) 0.083(4) -0.034(3) 0.003(3) -0.044(4)
C14 0.064(3) 0.054(3) 0.098(4) -0.011(2) -0.011(3) -0.023(2)
C5 0.122(5) 0.048(3) 0.091(4) -0.011(3) 0.009(4) -0.013(3)
C15 0.089(4) 0.060(3) 0.103(4) -0.013(3) -0.007(3) -0.035(3)
C29 0.065(3) 0.054(3) 0.125(5) -0.020(3) -0.032(3) 0.005(2)
C24 0.116(6) 0.066(4) 0.132(7) -0.037(4) -0.075(5) 0.009(4)
C16 0.112(5) 0.046(3) 0.105(5) -0.010(3) -0.012(4) -0.031(3)
C1 0.075(4) 0.050(3) 0.121(5) -0.007(3) -0.038(4) -0.011(3)
C4 0.195(10) 0.072(4) 0.086(5) -0.013(3) 0.014(5) -0.030(6)
C37 0.059(3) 0.101(5) 0.135(6) -0.045(5) 0.012(3) -0.034(4)
C28 0.058(3) 0.072(4) 0.107(5) -0.027(3) -0.015(3) 0.005(3)
C38 0.056(3) 0.070(4) 0.170(8) -0.037(4) -0.002(4) -0.011(3)
C23 0.099(5) 0.074(4) 0.091(4) -0.027(3) -0.036(4) 0.009(4)
C2 0.121(6) 0.059(4) 0.164(8) -0.018(4) -0.088(6) 0.000(4)
C46 0.108(6) 0.090(6) 0.190(10) -0.031(6) -0.046(6) -0.019(5)
O2 0.139(8) 0.158(9) 0.43(2) 0.009(10) -0.043(10) -0.012(7)
C45 0.127(8) 0.085(6) 0.232(14) -0.008(7) -0.005(8) -0.027(6)
C47 0.118(7) 0.112(7) 0.158(9) 0.005(6) -0.044(6) -0.016(6)
C44 0.097(6) 0.110(7) 0.207(12) 0.000(7) -0.004(7) -0.010(6)
C40 0.053(6) 0.054(7) 0.083(8) -0.003(6) -0.003(5) -0.013(5)
C42 0.070(9) 0.064(9) 0.106(13) -0.002(9) 0.021(8) -0.019(8)
C43 0.054(7) 0.104(13) 0.059(8) -0.010(8) 0.012(6) -0.017(9)
C41 0.057(8) 0.052(8) 0.117(16) -0.014(9) 0.011(10) -0.012(6)
C43A 0.073(7) 0.110(10) 0.076(7) -0.030(7) -0.005(5) -0.021(7)
C42A 0.063(7) 0.18(2) 0.093(10) 0.002(11) -0.006(6) -0.019(10)
C41A 0.064(7) 0.21(2) 0.100(10) -0.024(11) -0.003(6) -0.041(10)
C40A 0.059(5) 0.078(6) 0.082(6) -0.013(4) -0.011(4) -0.031(4)

loop_
_atom_type_symbol
_atom_type_description
_atom_type_scat_dispersion_real
_atom_type_scat_dispersion_imag
_atom_type_scat_source
C C 0.0033 0.0016 'International Tables Vol C Tables 4.2.6.8 and 6.1.1.4'
H H 0.0000 0.0000 'International Tables Vol C Tables 4.2.6.8 and 6.1.1.4'
F F 0.0171 0.0103 'International Tables Vol C Tables 4.2.6.8 and 6.1.1.4'
N N 0.0061 0.0033 'International Tables Vol C Tables 4.2.6.8 and 6.1.1.4'
O O 0.0106 0.0060 'International Tables Vol C Tables 4.2.6.8 and 6.1.1.4'
Yb Yb -0.3850 5.5486 'International Tables Vol C Tables 4.2.6.8 and 6.1.1.4'

loop_
_geom_angle_atom_site_label_1
_geom_angle_atom_site_label_2
_geom_angle_atom_site_label_3
_geom_angle
_geom_angle_site_symmetry_1
_geom_angle_site_symmetry_3
_geom_angle_publ_flag
N5 Yb1 N6 56.39(13) . . ?
N5 Yb1 N3 121.40(14) . . ?
N5 Yb1 N1 84.70(15) . . ?
N5 Yb1 N4 93.97(15) . . ?
N5 Yb1 C33 28.40(13) . . ?
N5 Yb1 C20 109.37(15) . . ?
N5 Yb1 C7 87.43(15) . . ?
N6 Yb1 N1 81.27(14) . . ?
N6 Yb1 N4 87.98(15) . . ?
N6 Yb1 C33 28.02(13) . . ?
N6 Yb1 C20 116.00(14) . . ?
N6 Yb1 C7 106.05(15) . . ?
O1 Yb1 N5 147.33(13) . . ?
O1 Yb1 N6 90.97(14) . . ?
O1 Yb1 N3 84.96(14) . . ?
O1 Yb1 N2 107.47(14) . . ?
O1 Yb1 N1 89.24(14) . . ?
O1 Yb1 N4 85.41(14) . . ?
O1 Yb1 C33 118.94(14) . . ?
O1 Yb1 C20 84.79(14) . . ?
O1 Yb1 C7 102.03(13) . . ?
N3 Yb1 N6 143.78(14) . . ?
N3 Yb1 N1 134.48(13) . . ?
N3 Yb1 N4 55.85(13) . . ?
N3 Yb1 C33 139.63(13) . . ?
N3 Yb1 C20 27.81(13) . . ?
N3 Yb1 C7 110.00(13) . . ?
N2 Yb1 N5 95.69(14) . . ?
N2 Yb1 N6 132.40(15) . . ?
N2 Yb1 N3 82.62(14) . . ?
N2 Yb1 N1 56.33(13) . . ?
N2 Yb1 N4 135.72(13) . . ?
N2 Yb1 C33 115.61(15) . . ?
N2 Yb1 C20 109.24(14) . . ?
N2 Yb1 C7 28.33(14) . . ?
N1 Yb1 N4 167.90(13) . . ?
N1 Yb1 C33 81.28(14) . . ?
N1 Yb1 C20 161.74(14) . . ?
N1 Yb1 C7 28.27(13) . . ?
N4 Yb1 C33 91.82(15) . . ?
N4 Yb1 C20 28.03(14) . . ?
N4 Yb1 C7 163.82(13) . . ?
C33 Yb1 C20 116.66(14) . . ?
C7 Yb1 C33 96.92(14) . . ?
C7 Yb1 C20 137.32(14) . . ?
C33 N5 Yb1 94.3(3) . . ?
C33 N5 C34 121.4(4) . . ?
C34 N5 Yb1 144.1(3) . . ?
C32 N6 Yb1 146.7(3) . . ?
C33 N6 Yb1 93.1(3) . . ?
C33 N6 C32 119.8(4) . . ?
C40 O1 Yb1 120.8(6) . . ?
C43 O1 Yb1 128.7(7) . . ?
C43 O1 C40 110.3(9) . . ?
C43A O1 Yb1 130.3(5) . . ?
C40A O1 Yb1 123.2(4) . . ?
C40A O1 C43A 104.4(7) . . ?
C19 N3 Yb1 143.0(3) . . ?
C20 N3 Yb1 95.2(3) . . ?
C20 N3 C19 121.2(4) . . ?
C7 N2 Yb1 93.9(3) . . ?
C7 N2 C8 119.7(4) . . ?
C8 N2 Yb1 146.4(3) . . ?
C7 N1 Yb1 91.9(3) . . ?
C7 N1 C6 118.3(4) . . ?
C6 N1 Yb1 143.2(3) . . ?
C21 N4 Yb1 147.4(3) . . ?
C20 N4 Yb1 93.0(3) . . ?
C20 N4 C21 119.1(5) . . ?
C26 C21 N4 120.6(6) . . ?
C26 C21 C22 114.6(5) . . ?
C22 C21 N4 124.8(6) . . ?
F8 C26 C21 117.4(5) . . ?
F8 C26 C25 119.1(7) . . ?
C25 C26 C21 123.4(8) . . ?
C31 C32 N6 125.1(5) . . ?
C31 C32 C27 114.9(5) . . ?
C27 C32 N6 119.9(5) . . ?
F6 C18 C19 117.4(4) . . ?
F6 C18 C17 118.1(5) . . ?
C17 C18 C19 124.5(5) . . ?
C18 C19 N3 125.0(4) . . ?
C18 C19 C14 113.6(4) . . ?
C14 C19 N3 121.3(4) . . ?
N5 C33 Yb1 57.3(3) . . ?
N6 C33 Yb1 58.9(2) . . ?
N6 C33 N5 116.1(4) . . ?
F10 C31 C32 117.8(4) . . ?
F10 C31 C30 118.5(5) . . ?
C32 C31 C30 123.7(6) . . ?
N3 C20 Yb1 57.0(3) . . ?
N3 C20 N4 115.9(5) . . ?
N4 C20 Yb1 58.9(3) . . ?
N5 C34 C35 125.3(5) . . ?
C39 C34 N5 119.9(6) . . ?
C39 C34 C35 114.8(5) . . ?
C29 C30 C31 118.9(6) . . ?
N2 C7 Yb1 57.8(2) . . ?
N1 C7 Yb1 59.8(3) . . ?
N1 C7 N2 116.8(4) . . ?
F3 C9 C8 117.7(4) . . ?
F3 C9 C10 118.4(5) . . ?
C10 C9 C8 123.8(5) . . ?
C9 C8 N2 124.8(4) . . ?
C9 C8 C13 114.6(4) . . ?
C13 C8 N2 120.5(4) . . ?
F4 C13 C8 117.5(4) . . ?
F4 C13 C12 118.3(4) . . ?
C12 C13 C8 124.2(5) . . ?
C18 C17 C16 118.5(6) . . ?
C5 C6 N1 125.6(5) . . ?
C5 C6 C1 113.6(6) . . ?
C1 C6 N1 120.8(6) . . ?
C12 C11 C10 120.1(5) . . ?
F7 C22 C21 118.0(5) . . ?
F7 C22 C23 117.9(7) . . ?
C23 C22 C21 124.1(7) . . ?
C11 C12 C13 118.5(5) . . ?
C9 C10 C11 118.8(5) . . ?
C2 C3 C4 121.1(8) . . ?
F11 C35 C34 118.7(5) . . ?
F11 C35 C36 118.7(6) . . ?
C36 C35 C34 122.6(6) . . ?
F9 C27 C32 118.6(4) . . ?
F9 C27 C28 118.3(6) . . ?
C32 C27 C28 123.0(6) . . ?
F12 C39 C34 116.6(5) . . ?
F12 C39 C38 119.9(6) . . ?
C34 C39 C38 123.4(7) . . ?
C26 C25 C24 118.7(8) . . ?
C37 C36 C35 119.5(7) . . ?
F5 C14 C19 116.8(4) . . ?
F5 C14 C15 118.8(5) . . ?
C15 C14 C19 124.4(5) . . ?
F2 C5 C6 116.6(6) . . ?
F2 C5 C4 121.1(7) . . ?
C6 C5 C4 122.3(7) . . ?
C16 C15 C14 119.3(6) . . ?
C28 C29 C30 120.2(5) . . ?
C23 C24 C25 120.9(6) . . ?
C15 C16 C17 119.6(5) . . ?
F1 C1 C6 117.8(6) . . ?
C2 C1 F1 117.3(7) . . ?
C2 C1 C6 124.8(8) . . ?
C3 C4 C5 118.9(9) . . ?
C36 C37 C38 121.5(6) . . ?
C29 C28 C27 119.3(6) . . ?
C37 C38 C39 118.1(7) . . ?
C24 C23 C22 118.3(8) . . ?
C3 C2 C1 119.1(8) . . ?
C47 C46 C45 105.0(9) . . ?
C47 O2 C44 105.7(10) . . ?
C46 C45 C44 109.9(9) . . ?
C46 C47 O2 106.6(9) . . ?
C45 C44 O2 103.8(10) . . ?
O1 C40 C41 100.0(12) . . ?
C43 C42 C41 98.9(15) . . ?
O1 C43 C42 109.0(14) . . ?
C40 C41 C42 100.7(11) . . ?
C42A C43A O1 105.2(10) . . ?
C43A C42A C41A 106.7(13) . . ?
C42A C41A C40A 105.6(11) . . ?
O1 C40A C41A 102.6(9) . . ?

loop_
_geom_bond_atom_site_label_1
_geom_bond_atom_site_label_2
_geom_bond_distance
_geom_bond_site_symmetry_2
_geom_bond_publ_flag
Yb1 N5 2.362(4) . ?
Yb1 N6 2.400(4) . ?
Yb1 O1 2.311(3) . ?
Yb1 N3 2.367(4) . ?
Yb1 N2 2.361(4) . ?
Yb1 N1 2.409(4) . ?
Yb1 N4 2.411(4) . ?
Yb1 C33 2.799(5) . ?
Yb1 C20 2.811(5) . ?
Yb1 C7 2.785(5) . ?
F4 C13 1.359(5) . ?
F6 C18 1.373(6) . ?
F10 C31 1.348(7) . ?
F12 C39 1.369(8) . ?
F8 C26 1.352(8) . ?
F3 C9 1.364(6) . ?
F5 C14 1.366(6) . ?
F9 C27 1.349(7) . ?
F7 C22 1.369(8) . ?
F11 C35 1.353(7) . ?
N5 C33 1.335(6) . ?
N5 C34 1.393(6) . ?
N6 C32 1.403(6) . ?
N6 C33 1.317(6) . ?
O1 C40 1.489(13) . ?
O1 C43 1.380(16) . ?
O1 C43A 1.539(13) . ?
O1 C40A 1.432(9) . ?
N3 C19 1.401(6) . ?
N3 C20 1.317(6) . ?
F1 C1 1.368(9) . ?
N2 C7 1.325(6) . ?
N2 C8 1.412(6) . ?
N1 C7 1.320(6) . ?
N1 C6 1.417(6) . ?
N4 C21 1.408(6) . ?
N4 C20 1.323(6) . ?
F2 C5 1.349(8) . ?
C21 C26 1.395(9) . ?
C21 C22 1.399(9) . ?
C26 C25 1.377(8) . ?
C32 C31 1.386(8) . ?
C32 C27 1.398(8) . ?
C18 C19 1.391(7) . ?
C18 C17 1.380(7) . ?
C19 C14 1.395(7) . ?
C31 C30 1.401(7) . ?
C34 C35 1.420(9) . ?
C34 C39 1.389(8) . ?
C30 C29 1.381(10) . ?
C9 C8 1.392(7) . ?
C9 C10 1.386(7) . ?
C8 C13 1.396(7) . ?
C13 C12 1.386(6) . ?
C17 C16 1.396(9) . ?
C6 C5 1.366(9) . ?
C6 C1 1.406(8) . ?
C11 C12 1.383(8) . ?
C11 C10 1.396(9) . ?
C22 C23 1.380(8) . ?
C3 C4 1.375(14) . ?
C3 C2 1.310(15) . ?
C35 C36 1.380(8) . ?
C27 C28 1.402(7) . ?
C39 C38 1.391(9) . ?
C25 C24 1.390(13) . ?
C36 C37 1.348(11) . ?
C14 C15 1.374(8) . ?
C5 C4 1.406(11) . ?
C15 C16 1.373(9) . ?
C29 C28 1.371(10) . ?
C24 C23 1.370(13) . ?
C1 C2 1.360(11) . ?
C37 C38 1.386(12) . ?
C46 C45 1.433(14) . ?
C46 C47 1.429(8) . ?
O2 C47 1.443(14) . ?
O2 C44 1.515(13) . ?
C45 C44 1.443(15) . ?
C40 C41 1.54(2) . ?
C42 C43 1.46(2) . ?
C42 C41 1.56(2) . ?
C43A C42A 1.438(19) . ?
C42A C41A 1.51(2) . ?
C41A C40A 1.556(18) . ?
